data_2237138
loop_
_publ_author_name
'Reichelt, Martin'
'Reuter, Hans'

_publ_section_title
;
 Hexa-\m~2~-acetato-hexa-<i>n</i>-butylhexa-\m~3~-oxido-tin(IV) toluene
 monosolvate
;
_journal_coeditor_code FJ2609
_journal_issue 1
_journal_name_full 'Acta Crystallographica Section E'
_journal_page_first m4
_journal_paper_doi 10.1107/S160053681204888X
_journal_volume 69
_journal_year 2013
_chemical_formula_iupac '[Sn6 (C4 H9)6 (C2 H3 O2)6 O6], C7 H8'
_chemical_formula_moiety 'C36 H72 O18 Sn6, C7 H8'
_chemical_formula_sum 'C43 H80 O18 Sn6'
_chemical_formula_weight 1597.21
_chemical_name_systematic
;
Hexa-\m~2~-acetato-hexa-<i>n</i>-butylhexa-\m~3~-oxido-tin(IV) toluene
monosolvate
;
_space_group_IT_number 15
_symmetry_cell_setting monoclinic
_symmetry_space_group_name_Hall '-C 2yc'
_symmetry_space_group_name_H-M 'C 1 2/c 1'
_atom_sites_solution_hydrogens geom
_atom_sites_solution_primary direct
_atom_sites_solution_secondary difmap
_audit_creation_method SHELXL-97
_cell_angle_alpha 90.00
_cell_angle_beta 93.926(2)
_cell_angle_gamma 90.00
_cell_formula_units_Z 4
_cell_length_a 23.4154(8)
_cell_length_b 15.5832(6)
_cell_length_c 16.1012(6)
_cell_measurement_reflns_used 9091
_cell_measurement_temperature 150(2)
_cell_measurement_theta_max 30.04
_cell_measurement_theta_min 2.62
_cell_volume 5861.3(4)
_computing_cell_refinement 'SAINT (Bruker, 2009)'
_computing_data_collection 'APEX2 (Bruker, 2009)'
_computing_data_reduction 'SAINT (Bruker, 2009)'
_computing_molecular_graphics 'DIAMOND (Brandenburg, 2006)'
_computing_publication_material 'SHELXTL (Sheldrick, 2008)'
_computing_structure_refinement 'SHELXL97 (Sheldrick, 2008)'
_computing_structure_solution 'SHELXS97 (Sheldrick, 2008)'
_diffrn_ambient_temperature 150(2)
_diffrn_measured_fraction_theta_full 0.958
_diffrn_measured_fraction_theta_max 0.958
_diffrn_measurement_device_type 'Bruker APEXII CCD'
_diffrn_measurement_method '\f and \w scans'
_diffrn_radiation_monochromator graphite
_diffrn_radiation_source 'fine-focus sealed tube'
_diffrn_radiation_type MoK\a
_diffrn_radiation_wavelength 0.71073
_diffrn_reflns_av_R_equivalents 0.0347
_diffrn_reflns_av_sigmaI/netI 0.0227
_diffrn_reflns_limit_h_max 28
_diffrn_reflns_limit_h_min -30
_diffrn_reflns_limit_k_max 19
_diffrn_reflns_limit_k_min -20
_diffrn_reflns_limit_l_max 21
_diffrn_reflns_limit_l_min -20
_diffrn_reflns_number 76854
_diffrn_reflns_theta_full 28.00
_diffrn_reflns_theta_max 28.00
_diffrn_reflns_theta_min 2.54
_diffrn_standards_number 0
_exptl_absorpt_coefficient_mu 2.579
_exptl_absorpt_correction_T_max 0.7825
_exptl_absorpt_correction_T_min 0.5088
_exptl_absorpt_correction_type multi-scan
_exptl_absorpt_process_details '(SADABS; Bruker, 2009)'
_exptl_crystal_colour colourless
_exptl_crystal_density_diffrn 1.810
_exptl_crystal_density_method 'not measured'
_exptl_crystal_description block
_exptl_crystal_F_000 3128
_exptl_crystal_size_max 0.30
_exptl_crystal_size_mid 0.22
_exptl_crystal_size_min 0.10
_refine_diff_density_max 0.649
_refine_diff_density_min -0.611
_refine_ls_extinction_method none
_refine_ls_goodness_of_fit_ref 1.050
_refine_ls_hydrogen_treatment constr
_refine_ls_matrix_type full
_refine_ls_number_parameters 325
_refine_ls_number_reflns 6788
_refine_ls_number_restraints 6
_refine_ls_restrained_S_all 1.050
_refine_ls_R_factor_all 0.0277
_refine_ls_R_factor_gt 0.0202
_refine_ls_shift/su_max 0.002
_refine_ls_shift/su_mean 0.000
_refine_ls_structure_factor_coef Fsqd
_refine_ls_weighting_details 'calc w=1/[\s^2^(Fo^2^)+(0.0188P)^2^+9.9195P] where P=(Fo^2^+2Fc^2^)/3'
_refine_ls_weighting_scheme calc
_refine_ls_wR_factor_gt 0.0423
_refine_ls_wR_factor_ref 0.0458
_reflns_number_gt 5890
_reflns_number_total 6788
_reflns_threshold_expression I>2sigma(I)
_cod_data_source_file fj2609.cif
_cod_data_source_block I
_cod_original_sg_symbol_H-M 'C 2/c'
_cod_database_code 2237138
_cod_database_fobs_code 2237138

loop_
_symmetry_equiv_pos_as_xyz
'x, y, z'
'-x, y, -z+1/2'
'x+1/2, y+1/2, z'
'-x+1/2, y+1/2, -z+1/2'
'-x, -y, -z'
'x, -y, z-1/2'
'-x+1/2, -y+1/2, -z'
'x+1/2, -y+1/2, z-1/2'

loop_
_atom_site_type_symbol
_atom_site_label
_atom_site_fract_x
_atom_site_fract_y
_atom_site_fract_z
_atom_site_U_iso_or_equiv
_atom_site_adp_type
_atom_site_calc_flag
_atom_site_refinement_flags
_atom_site_occupancy
_atom_site_symmetry_multiplicity
_atom_site_disorder_assembly
_atom_site_disorder_group
Sn Sn1 0.218624(6) 0.777418(9) 0.142503(8) 0.01627(4) Uani d . 1 1 A .
Sn Sn2 0.343645(6) 0.788062(10) 0.073955(8) 0.01612(4) Uani d . 1 1 . .
Sn Sn3 0.238831(6) 0.599363(9) 0.049412(8) 0.01573(4) Uani d . 1 1 . .
O O1 0.26833(6) 0.86006(10) 0.07422(8) 0.0175(3) Uani d . 1 1 . .
O O2 0.28513(6) 0.69761(10) 0.11156(8) 0.0172(3) Uani d . 1 1 A .
O O3 0.17758(6) 0.69645(10) 0.05325(9) 0.0171(3) Uani d . 1 1 . .
O O4 0.27161(7) 0.81598(10) 0.25130(9) 0.0228(4) Uani d . 1 1 . .
O O5 0.35980(7) 0.81837(10) 0.20439(9) 0.0223(4) Uani d . 1 1 . .
C C4 0.32520(11) 0.82347(14) 0.26131(13) 0.0208(5) Uani d . 1 1 A .
C C5 0.35026(11) 0.84157(18) 0.34786(14) 0.0309(6) Uani d . 1 1 . .
H H5A 0.3916 0.8310 0.3507 0.064(3) Uiso calc R 1 1 A .
H H5B 0.3324 0.8040 0.3874 0.064(3) Uiso calc R 1 1 . .
H H5C 0.3432 0.9016 0.3620 0.064(3) Uiso calc R 1 1 . .
O O6 0.39045(7) 0.90787(10) 0.06712(9) 0.0212(3) Uani d . 1 1 . .
O O7 0.33111(7) 0.98846(10) -0.01633(9) 0.0204(3) Uani d . 1 1 . .
C C6 0.37742(10) 0.97521(15) 0.02701(13) 0.0194(5) Uani d . 1 1 A .
C C7 0.42114(11) 1.04577(16) 0.03037(15) 0.0276(5) Uani d . 1 1 . .
H H7A 0.4479 1.0365 -0.0130 0.064(3) Uiso calc R 1 1 A .
H H7B 0.4422 1.0458 0.0851 0.064(3) Uiso calc R 1 1 . .
H H7C 0.4019 1.1011 0.0212 0.064(3) Uiso calc R 1 1 . .
O O8 0.21456(7) 0.55655(10) 0.17029(9) 0.0223(3) Uani d . 1 1 A .
O O9 0.19702(7) 0.68149(10) 0.23257(9) 0.0229(4) Uani d . 1 1 . .
C C8 0.20029(10) 0.60108(15) 0.23140(13) 0.0202(5) Uani d . 1 1 A .
C C9 0.18485(12) 0.55366(17) 0.30800(14) 0.0303(6) Uani d . 1 1 . .
H H9A 0.1954 0.5884 0.3574 0.064(3) Uiso calc R 1 1 A .
H H9B 0.2055 0.4990 0.3118 0.064(3) Uiso calc R 1 1 . .
H H9C 0.1435 0.5427 0.3047 0.064(3) Uiso calc R 1 1 . .
C C11 0.14968(11) 0.86040(16) 0.16782(16) 0.0282(6) Uani d . 1 1 . .
H H11A 0.1221 0.8613 0.1184 0.053(3) Uiso calc R 1 1 A .
H H11B 0.1297 0.8360 0.2146 0.053(3) Uiso calc R 1 1 . .
C C12 0.16665(11) 0.95254(16) 0.18958(15) 0.0273(5) Uani d . 1 1 A .
H H12A 0.1903 0.9527 0.2429 0.053(3) Uiso calc R 1 1 . .
H H12B 0.1905 0.9751 0.1461 0.053(3) Uiso calc R 1 1 . .
C C13 0.11608(13) 1.01168(18) 0.1972(2) 0.0445(8) Uani d . 1 1 . .
H H13A 0.0944 0.9926 0.2445 0.053(3) Uiso calc R 1 1 A .
H H13B 0.0903 1.0072 0.1459 0.053(3) Uiso calc R 1 1 . .
C C14 0.13350(16) 1.10523(19) 0.2104(2) 0.0563(10) Uani d . 1 1 A .
H H14A 0.1584 1.1103 0.2616 0.053(3) Uiso calc R 1 1 . .
H H14B 0.0992 1.1404 0.2151 0.053(3) Uiso calc R 1 1 . .
H H14C 0.1541 1.1250 0.1630 0.053(3) Uiso calc R 1 1 . .
C C21 0.41783(11) 0.70950(17) 0.07025(15) 0.0288(6) Uani d . 1 1 . .
H H21A 0.4323 0.6962 0.1281 0.110(5) Uiso calc R 1 1 A .
H H21B 0.4067 0.6546 0.0427 0.110(5) Uiso calc R 1 1 . .
C C22 0.46616(13) 0.7496(2) 0.0248(2) 0.0513(9) Uani d . 1 1 A .
H H22A 0.4788 0.8029 0.0540 0.110(5) Uiso calc R 1 1 . .
H H22B 0.4513 0.7655 -0.0322 0.110(5) Uiso calc R 1 1 . .
C C23 0.51778(14) 0.6905(2) 0.0190(3) 0.0629(10) Uani d . 1 1 . .
H H23A 0.5495 0.7237 -0.0030 0.110(5) Uiso calc R 1 1 A .
H H23B 0.5306 0.6707 0.0756 0.110(5) Uiso calc R 1 1 . .
C C24 0.50580(17) 0.6140(3) -0.0354(3) 0.0911(16) Uani d . 1 1 A .
H H24A 0.4739 0.5814 -0.0149 0.110(5) Uiso calc R 1 1 . .
H H24B 0.5399 0.5775 -0.0343 0.110(5) Uiso calc R 1 1 . .
H H24C 0.4958 0.6329 -0.0926 0.110(5) Uiso calc R 1 1 . .
C C31 0.30603(10) 0.50768(13) 0.04935(14) 0.0229(5) Uani d PD 0.90 1 A 1
H H31A 0.3264 0.5160 -0.0019 0.050(3) Uiso calc PR 0.90 1 A 1
H H31B 0.3336 0.5200 0.0973 0.050(3) Uiso calc PR 0.90 1 A 1
C C32 0.28870(13) 0.41416(12) 0.05386(19) 0.0290(7) Uani d PD 0.90 1 A 1
H H32A 0.2640 0.3994 0.0035 0.050(3) Uiso calc PR 0.90 1 A 1
H H32B 0.2660 0.4056 0.1029 0.050(3) Uiso calc PR 0.90 1 A 1
C C33 0.33987(14) 0.35436(16) 0.0603(2) 0.0412(9) Uani d PD 0.90 1 A 1
H H33A 0.3609 0.3601 0.0093 0.050(3) Uiso calc PR 0.90 1 A 1
H H33B 0.3660 0.3722 0.1081 0.050(3) Uiso calc PR 0.90 1 A 1
C C34 0.32403(17) 0.26092(18) 0.0712(2) 0.0549(10) Uani d PD 0.90 1 A 1
H H34A 0.3020 0.2548 0.1205 0.050(3) Uiso calc PR 0.90 1 A 1
H H34B 0.3590 0.2263 0.0783 0.050(3) Uiso calc PR 0.90 1 A 1
H H34C 0.3009 0.2412 0.0218 0.050(3) Uiso calc PR 0.90 1 A 1
C C35 0.30603(10) 0.50768(13) 0.04935(14) 0.0229(5) Uani d PD 0.10 1 A 2
H H35A 0.3353 0.5282 0.0125 0.050(3) Uiso calc PR 0.10 1 A 2
H H35B 0.3244 0.5028 0.1064 0.050(3) Uiso calc PR 0.10 1 A 2
C C36 0.2853(11) 0.4198(7) 0.0203(18) 0.0290(7) Uani d PD 0.10 1 A 2
H H36A 0.2532 0.4033 0.0540 0.050(3) Uiso calc PR 0.10 1 A 2
H H36B 0.2695 0.4254 -0.0381 0.050(3) Uiso calc PR 0.10 1 A 2
C C37 0.3279(15) 0.346(2) 0.0239(18) 0.0412(9) Uani d PD 0.10 1 A 2
H H37A 0.3591 0.3610 -0.0122 0.050(3) Uiso calc PR 0.10 1 A 2
H H37B 0.3084 0.2947 0.0002 0.050(3) Uiso calc PR 0.10 1 A 2
C C38 0.3546(15) 0.324(2) 0.1096(16) 0.0549(10) Uani d PD 0.10 1 A 2
H H38A 0.3673 0.3767 0.1386 0.050(3) Uiso calc PR 0.10 1 A 2
H H38B 0.3875 0.2862 0.1040 0.050(3) Uiso calc PR 0.10 1 A 2
H H38C 0.3263 0.2948 0.1416 0.050(3) Uiso calc PR 0.10 1 A 2
C C41 0.5000 -0.0820(4) 0.2500 0.100(2) Uani d S 1 2 . .
H H41A 0.4606 -0.1030 0.2518 0.150 Uiso calc PR 0.50 1 . .
H H41B 0.5231 -0.1030 0.2989 0.150 Uiso calc PR 0.50 1 . .
H H41C 0.5163 -0.1030 0.1993 0.150 Uiso calc PR 0.50 1 . .
C C42 0.5000 0.0141(4) 0.2500 0.0587(14) Uani d S 1 2 . .
C C43 0.54010(18) 0.0576(4) 0.2095(3) 0.0852(15) Uani d . 1 1 . .
H H43 0.5679 0.0270 0.1809 0.102 Uiso calc R 1 1 . .
C C44 0.5404(3) 0.1462(5) 0.2097(5) 0.152(4) Uani d . 1 1 . .
H H44 0.5686 0.1767 0.1820 0.182 Uiso calc R 1 1 . .
C C45 0.5000 0.1894(7) 0.2500 0.192(8) Uani d S 1 2 . .
H H45 0.5000 0.2504 0.2500 0.230 Uiso calc SR 1 2 . .

loop_
_atom_site_aniso_label
_atom_site_aniso_U_11
_atom_site_aniso_U_22
_atom_site_aniso_U_33
_atom_site_aniso_U_12
_atom_site_aniso_U_13
_atom_site_aniso_U_23
Sn1 0.01857(9) 0.01607(9) 0.01429(7) 0.00037(6) 0.00206(6) -0.00086(5)
Sn2 0.01640(9) 0.01663(9) 0.01515(7) 0.00063(6) -0.00022(5) 0.00075(5)
Sn3 0.01802(9) 0.01440(8) 0.01468(7) 0.00077(6) 0.00034(5) 0.00074(5)
O1 0.0203(8) 0.0183(8) 0.0139(7) 0.0016(7) 0.0006(6) 0.0007(6)
O2 0.0191(9) 0.0152(8) 0.0174(7) -0.0001(6) 0.0011(6) 0.0006(6)
O3 0.0183(8) 0.0176(8) 0.0153(7) 0.0017(7) 0.0011(6) -0.0001(6)
O4 0.0257(10) 0.0258(9) 0.0170(8) -0.0023(7) 0.0014(6) -0.0034(6)
O5 0.0232(9) 0.0251(9) 0.0182(8) -0.0016(7) -0.0017(6) -0.0006(6)
C4 0.0278(15) 0.0144(12) 0.0197(11) 0.0004(10) -0.0025(9) 0.0003(8)
C5 0.0328(15) 0.0413(16) 0.0180(11) -0.0001(13) -0.0033(10) -0.0061(10)
O6 0.0219(9) 0.0190(9) 0.0224(8) -0.0017(7) -0.0022(6) 0.0021(6)
O7 0.0201(9) 0.0190(9) 0.0215(8) -0.0008(7) -0.0026(6) 0.0011(6)
C6 0.0226(13) 0.0199(13) 0.0160(10) -0.0010(10) 0.0050(9) -0.0032(8)
C7 0.0275(14) 0.0239(14) 0.0308(13) -0.0069(11) -0.0017(10) 0.0029(10)
O8 0.0306(9) 0.0197(9) 0.0168(7) -0.0008(7) 0.0029(6) 0.0020(6)
O9 0.0318(10) 0.0205(9) 0.0170(8) -0.0015(7) 0.0063(6) 0.0001(6)
C8 0.0182(12) 0.0245(14) 0.0178(11) -0.0024(10) 0.0013(8) 0.0020(9)
C9 0.0407(16) 0.0284(14) 0.0227(12) -0.0011(12) 0.0077(10) 0.0058(10)
C11 0.0246(14) 0.0245(14) 0.0358(14) 0.0031(11) 0.0037(10) -0.0072(10)
C12 0.0314(15) 0.0227(13) 0.0275(12) 0.0040(11) -0.0004(10) -0.0052(10)
C13 0.0445(19) 0.0307(17) 0.0562(19) 0.0132(14) -0.0109(14) -0.0158(13)
C14 0.079(3) 0.0328(18) 0.054(2) 0.0212(17) -0.0220(18) -0.0145(14)
C21 0.0253(14) 0.0320(15) 0.0292(13) 0.0101(11) 0.0033(10) 0.0035(10)
C22 0.0278(17) 0.0427(19) 0.086(2) 0.0041(14) 0.0221(16) -0.0081(17)
C23 0.0265(18) 0.061(2) 0.103(3) 0.0036(16) 0.0147(18) -0.023(2)
C24 0.043(2) 0.077(3) 0.155(5) 0.006(2) 0.027(3) -0.050(3)
C31 0.0211(13) 0.0236(13) 0.0239(11) 0.0047(10) 0.0001(9) 0.0029(9)
C32 0.0305(16) 0.0216(15) 0.0356(17) 0.0049(12) 0.0078(14) 0.0064(12)
C33 0.038(2) 0.0326(18) 0.055(2) 0.0124(16) 0.0152(18) 0.0107(18)
C34 0.076(3) 0.033(2) 0.059(2) 0.0217(19) 0.030(2) 0.0140(16)
C35 0.0211(13) 0.0236(13) 0.0239(11) 0.0047(10) 0.0001(9) 0.0029(9)
C36 0.0305(16) 0.0216(15) 0.0356(17) 0.0049(12) 0.0078(14) 0.0064(12)
C37 0.038(2) 0.0326(18) 0.055(2) 0.0124(16) 0.0152(18) 0.0107(18)
C38 0.076(3) 0.033(2) 0.059(2) 0.0217(19) 0.030(2) 0.0140(16)
C41 0.057(4) 0.095(6) 0.143(7) 0.000 -0.031(4) 0.000
C42 0.041(3) 0.085(4) 0.046(3) 0.000 -0.018(2) 0.000
C43 0.050(3) 0.138(5) 0.064(3) -0.024(3) -0.0227(19) 0.014(3)
C44 0.103(6) 0.153(8) 0.184(7) -0.064(5) -0.090(5) 0.086(6)
C45 0.141(12) 0.086(8) 0.32(2) 0.000 -0.161(13) 0.000

loop_
_atom_type_symbol
_atom_type_description
_atom_type_scat_dispersion_real
_atom_type_scat_dispersion_imag
_atom_type_scat_source
C C 0.0033 0.0016 'International Tables Vol C Tables 4.2.6.8 and 6.1.1.4'
H H 0.0000 0.0000 'International Tables Vol C Tables 4.2.6.8 and 6.1.1.4'
O O 0.0106 0.0060 'International Tables Vol C Tables 4.2.6.8 and 6.1.1.4'
Sn Sn -0.6537 1.4246 'International Tables Vol C Tables 4.2.6.8 and 6.1.1.4'

loop_
_geom_angle_atom_site_label_1
_geom_angle_atom_site_label_2
_geom_angle_atom_site_label_3
_geom_angle_site_symmetry_1
_geom_angle_site_symmetry_3
_geom_angle
O2 Sn1 O3 . . 77.96(6)
O2 Sn1 O1 . . 77.88(6)
O3 Sn1 O1 . . 104.78(6)
O2 Sn1 C11 . . 177.18(8)
O3 Sn1 C11 . . 100.30(8)
O1 Sn1 C11 . . 100.53(8)
O2 Sn1 O4 . . 87.87(6)
O3 Sn1 O4 . . 159.07(6)
O1 Sn1 O4 . . 86.89(6)
C11 Sn1 O4 . . 94.39(8)
O2 Sn1 O9 . . 87.75(6)
O3 Sn1 O9 . . 85.78(6)
O1 Sn1 O9 . . 159.73(6)
C11 Sn1 O9 . . 94.36(8)
O4 Sn1 O9 . . 78.27(6)
O2 Sn2 O3 . 7_565 104.24(6)
O2 Sn2 O1 . . 77.93(6)
O3 Sn2 O1 7_565 . 78.22(5)
O2 Sn2 C21 . . 99.96(8)
O3 Sn2 C21 7_565 . 100.30(8)
O1 Sn2 C21 . . 176.96(8)
O2 Sn2 O5 . . 86.58(6)
O3 Sn2 O5 7_565 . 160.42(6)
O1 Sn2 O5 . . 88.41(6)
C21 Sn2 O5 . . 93.67(8)
O2 Sn2 O6 . . 160.09(6)
O3 Sn2 O6 7_565 . 86.44(6)
O1 Sn2 O6 . . 88.13(6)
C21 Sn2 O6 . . 94.44(8)
O5 Sn2 O6 . . 78.81(6)
O1 Sn3 O3 7_565 . 78.34(6)
O1 Sn3 O2 7_565 . 103.89(6)
O3 Sn3 O2 . . 77.88(6)
O1 Sn3 C31 7_565 . 102.40(7)
O3 Sn3 C31 . . 175.48(7)
O2 Sn3 C31 . . 97.63(7)
O1 Sn3 O8 7_565 . 160.23(6)
O3 Sn3 O8 . . 88.49(6)
O2 Sn3 O8 . . 87.42(6)
C31 Sn3 O8 . . 91.90(7)
O1 Sn3 O7 7_565 7_565 86.96(6)
O3 Sn3 O7 . 7_565 87.47(6)
O2 Sn3 O7 . 7_565 159.40(6)
C31 Sn3 O7 . 7_565 97.01(7)
O8 Sn3 O7 . 7_565 77.69(6)
Sn3 O1 Sn2 7_565 . 100.00(6)
Sn3 O1 Sn1 7_565 . 132.51(7)
Sn2 O1 Sn1 . . 99.79(6)
Sn1 O2 Sn2 . . 100.55(6)
Sn1 O2 Sn3 . . 100.39(6)
Sn2 O2 Sn3 . . 133.30(7)
Sn2 O3 Sn3 7_565 . 99.94(6)
Sn2 O3 Sn1 7_565 . 132.08(7)
Sn3 O3 Sn1 . . 99.95(6)
C4 O4 Sn1 . . 129.87(14)
C4 O5 Sn2 . . 129.71(15)
O4 C4 O5 . . 125.6(2)
O4 C4 C5 . . 117.3(2)
O5 C4 C5 . . 117.0(2)
C4 C5 H5A . . 109.5
C4 C5 H5B . . 109.5
H5A C5 H5B . . 109.5
C4 C5 H5C . . 109.5
H5A C5 H5C . . 109.5
H5B C5 H5C . . 109.5
C6 O6 Sn2 . . 129.60(15)
C6 O7 Sn3 . 7_565 129.45(14)
O6 C6 O7 . . 126.0(2)
O6 C6 C7 . . 116.8(2)
O7 C6 C7 . . 117.2(2)
C6 C7 H7A . . 109.5
C6 C7 H7B . . 109.5
H7A C7 H7B . . 109.5
C6 C7 H7C . . 109.5
H7A C7 H7C . . 109.5
H7B C7 H7C . . 109.5
C8 O8 Sn3 . . 128.85(14)
C8 O9 Sn1 . . 131.40(14)
O9 C8 O8 . . 125.3(2)
O9 C8 C9 . . 117.4(2)
O8 C8 C9 . . 117.3(2)
C8 C9 H9A . . 109.5
C8 C9 H9B . . 109.5
H9A C9 H9B . . 109.5
C8 C9 H9C . . 109.5
H9A C9 H9C . . 109.5
H9B C9 H9C . . 109.5
C12 C11 Sn1 . . 115.28(17)
C12 C11 H11A . . 108.5
Sn1 C11 H11A . . 108.5
C12 C11 H11B . . 108.5
Sn1 C11 H11B . . 108.5
H11A C11 H11B . . 107.5
C13 C12 C11 . . 113.6(2)
C13 C12 H12A . . 108.9
C11 C12 H12A . . 108.9
C13 C12 H12B . . 108.9
C11 C12 H12B . . 108.9
H12A C12 H12B . . 107.7
C12 C13 C14 . . 113.0(3)
C12 C13 H13A . . 109.0
C14 C13 H13A . . 109.0
C12 C13 H13B . . 109.0
C14 C13 H13B . . 109.0
H13A C13 H13B . . 107.8
C13 C14 H14A . . 109.5
C13 C14 H14B . . 109.5
H14A C14 H14B . . 109.5
C13 C14 H14C . . 109.5
H14A C14 H14C . . 109.5
H14B C14 H14C . . 109.5
C22 C21 Sn2 . . 114.34(19)
C22 C21 H21A . . 108.7
Sn2 C21 H21A . . 108.7
C22 C21 H21B . . 108.7
Sn2 C21 H21B . . 108.7
H21A C21 H21B . . 107.6
C21 C22 C23 . . 113.6(3)
C21 C22 H22A . . 108.9
C23 C22 H22A . . 108.9
C21 C22 H22B . . 108.9
C23 C22 H22B . . 108.9
H22A C22 H22B . . 107.7
C24 C23 C22 . . 113.5(3)
C24 C23 H23A . . 108.9
C22 C23 H23A . . 108.9
C24 C23 H23B . . 108.9
C22 C23 H23B . . 108.9
H23A C23 H23B . . 107.7
C23 C24 H24A . . 109.5
C23 C24 H24B . . 109.5
H24A C24 H24B . . 109.5
C23 C24 H24C . . 109.5
H24A C24 H24C . . 109.5
H24B C24 H24C . . 109.5
C32 C31 Sn3 . . 116.47(17)
C32 C31 H31A . . 108.2
Sn3 C31 H31A . . 108.2
C32 C31 H31B . . 108.2
Sn3 C31 H31B . . 108.2
H31A C31 H31B . . 107.3
C31 C32 C33 . . 112.4(3)
C31 C32 H32A . . 109.1
C33 C32 H32A . . 109.1
C31 C32 H32B . . 109.1
C33 C32 H32B . . 109.1
H32A C32 H32B . . 107.9
C34 C33 C32 . . 113.6(3)
C34 C33 H33A . . 108.9
C32 C33 H33A . . 108.9
C34 C33 H33B . . 108.9
C32 C33 H33B . . 108.9
H33A C33 H33B . . 107.7
C37 C36 H36A . . 107.8
C37 C36 H36B . . 107.8
H36A C36 H36B . . 107.1
C36 C37 C38 . . 116(3)
C36 C37 H37A . . 108.3
C38 C37 H37A . . 108.3
C36 C37 H37B . . 108.3
C38 C37 H37B . . 108.3
H37A C37 H37B . . 107.4
C37 C38 H38A . . 109.5
C37 C38 H38B . . 109.5
H38A C38 H38B . . 109.5
C37 C38 H38C . . 109.5
H38A C38 H38C . . 109.5
H38B C38 H38C . . 109.5
C42 C41 H41A . . 109.5
C42 C41 H41B . . 109.5
H41A C41 H41B . . 109.5
C42 C41 H41C . . 109.5
H41A C41 H41C . . 109.5
H41B C41 H41C . . 109.5
C43 C42 C43 2_655 . 120.3(7)
C43 C42 C41 2_655 . 119.9(3)
C43 C42 C41 . . 119.9(3)
C42 C43 C44 . . 120.0(6)
C42 C43 H43 . . 120.0
C44 C43 H43 . . 120.0
C45 C44 C43 . . 119.5(9)
C45 C44 H44 . . 120.2
C43 C44 H44 . . 120.2
C44 C45 C44 2_655 . 120.7(12)
C44 C45 H45 2_655 . 119.7
C44 C45 H45 . . 119.7

loop_
_geom_bond_atom_site_label_1
_geom_bond_atom_site_label_2
_geom_bond_site_symmetry_2
_geom_bond_distance
Sn1 O1 . 2.0969(15)
Sn1 O2 . 2.0800(15)
Sn1 O3 . 2.0957(15)
Sn1 O4 . 2.1614(15)
Sn1 O9 . 2.1665(15)
Sn1 C11 . 2.129(2)
Sn2 O1 . 2.0903(15)
Sn2 O2 . 2.0843(15)
Sn2 O3 7_565 2.0882(14)
Sn2 O5 . 2.1606(15)
Sn2 O6 . 2.1715(15)
Sn2 C21 . 2.129(2)
Sn3 O1 7_565 2.0845(14)
Sn3 O2 . 2.0909(15)
Sn3 O3 . 2.0885(15)
Sn3 O7 7_565 2.1724(15)
Sn3 O8 . 2.1697(14)
Sn3 C31 . 2.125(2)
O1 Sn3 7_565 2.0845(14)
O3 Sn2 7_565 2.0882(14)
O4 C4 . 1.260(3)
O5 C4 . 1.267(3)
C4 C5 . 1.501(3)
C5 H5A . 0.9800
C5 H5B . 0.9800
C5 H5C . 0.9800
O6 C6 . 1.259(3)
O7 C6 . 1.266(3)
O7 Sn3 7_565 2.1724(15)
C6 C7 . 1.501(3)
C7 H7A . 0.9800
C7 H7B . 0.9800
C7 H7C . 0.9800
O8 C8 . 1.267(3)
O9 C8 . 1.256(3)
C8 C9 . 1.503(3)
C9 H9A . 0.9800
C9 H9B . 0.9800
C9 H9C . 0.9800
C11 C12 . 1.524(3)
C11 H11A . 0.9900
C11 H11B . 0.9900
C12 C13 . 1.512(4)
C12 H12A . 0.9900
C12 H12B . 0.9900
C13 C14 . 1.525(4)
C13 H13A . 0.9900
C13 H13B . 0.9900
C14 H14A . 0.9800
C14 H14B . 0.9800
C14 H14C . 0.9800
C21 C22 . 1.523(4)
C21 H21A . 0.9900
C21 H21B . 0.9900
C22 C23 . 1.527(4)
C22 H22A . 0.9900
C22 H22B . 0.9900
C23 C24 . 1.494(5)
C23 H23A . 0.9900
C23 H23B . 0.9900
C24 H24A . 0.9800
C24 H24B . 0.9800
C24 H24C . 0.9800
C31 C32 . 1.516(2)
C31 H31A . 0.9900
C31 H31B . 0.9900
C32 C33 . 1.516(2)
C32 H32A . 0.9900
C32 H32B . 0.9900
C33 C34 . 1.516(2)
C33 H33A . 0.9900
C33 H33B . 0.9900
C34 H34A . 0.9800
C34 H34B . 0.9800
C34 H34C . 0.9800
C36 C37 . 1.516(2)
C36 H36A . 0.9900
C36 H36B . 0.9900
C37 C38 . 1.516(2)
C37 H37A . 0.9900
C37 H37B . 0.9900
C38 H38A . 0.9800
C38 H38B . 0.9800
C38 H38C . 0.9800
C41 C42 . 1.498(8)
C41 H41A . 0.9800
C41 H41B . 0.9800
C41 H41C . 0.9800
C42 C43 2_655 1.360(5)
C42 C43 . 1.360(5)
C43 C44 . 1.381(9)
C43 H43 . 0.9500
C44 C45 . 1.362(10)
C44 H44 . 0.9500
C45 C44 2_655 1.362(10)
C45 H45 . 0.9500

loop_
_geom_torsion_atom_site_label_1
_geom_torsion_atom_site_label_2
_geom_torsion_atom_site_label_3
_geom_torsion_atom_site_label_4
_geom_torsion_site_symmetry_1
_geom_torsion_site_symmetry_2
_geom_torsion_site_symmetry_3
_geom_torsion_site_symmetry_4
_geom_torsion
_geom_torsion_publ_flag
Sn2 O2 Sn3 O1 . . . 7_565 -25.88(11) y
O2 Sn3 O1 Sn1 . . 7_565 7_565 24.87(11) y
Sn3 O1 Sn1 O3 . 7_565 7_565 7_565 -24.64(11) y
O1 Sn1 O3 Sn2 7_565 7_565 7_565 . 24.53(11) y
Sn1 O3 Sn2 O2 7_565 7_565 . . -24.89(11) y
O3 Sn2 O2 Sn3 7_565 . . . 25.96(11) y
